data_4329104
loop_
_publ_author_name
'Mitsuaki Suzuki'
'Xing Lu'
'Satoru Sato'
'Hidefumi Nikawa'
'Naomi Mizorogi'
'Zdenek Slanina'
'Takahiro Tsuchiya'
'Shigeru Nagase'
'Takeshi Akasaka'

_publ_section_title
;
 Where Does the Metal Cation Stay in Gd@C2v(9)-C82? A Single-Crystal X-ray
 Diffraction Study
;
_journal_name_full 'Inorganic Chemistry'
_journal_page_first 5270
_journal_page_last 5273
_journal_paper_doi 10.1021/ic300186y
_journal_volume 51
_journal_year 2012
_chemical_formula_moiety 'Gd C82, Ni N4 C36 H44, 1.4(C6 H6), 0.6(C H Cl3)'
_chemical_formula_sum 'C127 H53 Cl1.8 Gd N4 Ni'
_chemical_formula_weight 1914.50
_chemical_name_common Gd@C82/NiOEP/1.4benzene/0.6chloroform
_chemical_name_systematic
; 
 ? 
;
_space_group_IT_number 12
_symmetry_cell_setting monoclinic
_symmetry_space_group_name_Hall '-C 2y'
_symmetry_space_group_name_H-M 'C 1 2/m 1'
_atom_sites_solution_hydrogens geom
_atom_sites_solution_primary direct
_atom_sites_solution_secondary difmap
_audit_creation_method SHELXL-97
_cell_angle_alpha 90.00
_cell_angle_beta 94.998(2)
_cell_angle_gamma 90.00
_cell_formula_units_Z 4
_cell_length_a 25.3645(9)
_cell_length_b 15.1820(6)
_cell_length_c 19.7167(7)
_cell_measurement_reflns_used 9929
_cell_measurement_temperature 90
_cell_measurement_theta_max 27.20
_cell_measurement_theta_min 2.51
_cell_volume 7563.7(5)
_computing_cell_refinement 'Bruker SAINT'
_computing_data_collection 'Bruker APEX2'
_computing_data_reduction 'Bruker SAINT'
_computing_molecular_graphics 'Yadokari-XG 2009 (Wakita, et al., 2009)'
_computing_publication_material 'Yadokari-XG 2009 (Wakita, et al., 2009)'
_computing_structure_refinement 'SHELXL-97 (Sheldrick, 2008)'
_computing_structure_solution 'SHELXS-97 (Sheldrick, 2008)'
_diffrn_ambient_temperature 90
_diffrn_detector_area_resol_mean 8.333
_diffrn_measured_fraction_theta_full 0.999
_diffrn_measured_fraction_theta_max 0.999
_diffrn_measurement_device_type 'Bruker APEX-II CCD'
_diffrn_measurement_method '\f and \w scans'
_diffrn_radiation_monochromator graphite
_diffrn_radiation_source 'fine-focus sealed tube'
_diffrn_radiation_type MoK\a
_diffrn_radiation_wavelength 0.71073
_diffrn_reflns_av_R_equivalents 0.0317
_diffrn_reflns_av_sigmaI/netI 0.0300
_diffrn_reflns_limit_h_max 32
_diffrn_reflns_limit_h_min -26
_diffrn_reflns_limit_k_max 13
_diffrn_reflns_limit_k_min -19
_diffrn_reflns_limit_l_max 25
_diffrn_reflns_limit_l_min -22
_diffrn_reflns_number 33392
_diffrn_reflns_theta_full 27.10
_diffrn_reflns_theta_max 27.10
_diffrn_reflns_theta_min 1.04
_exptl_absorpt_coefficient_mu 1.251
_exptl_absorpt_correction_T_max 0.9065
_exptl_absorpt_correction_T_min 0.6829
_exptl_absorpt_correction_type numerical
_exptl_absorpt_process_details 'SADABS (Sheldrick 1996)'
_exptl_crystal_colour black
_exptl_crystal_density_diffrn 1.681
_exptl_crystal_description plate
_exptl_crystal_F_000 3862
_exptl_crystal_size_max 0.33
_exptl_crystal_size_mid 0.23
_exptl_crystal_size_min 0.08
_refine_diff_density_max 1.091
_refine_diff_density_min -0.793
_refine_diff_density_rms 0.092
_refine_ls_extinction_method none
_refine_ls_goodness_of_fit_ref 1.028
_refine_ls_hydrogen_treatment constr
_refine_ls_matrix_type full
_refine_ls_number_parameters 1025
_refine_ls_number_reflns 8660
_refine_ls_number_restraints 946
_refine_ls_restrained_S_all 1.097
_refine_ls_R_factor_all 0.0778
_refine_ls_R_factor_gt 0.0654
_refine_ls_shift/su_max 0.000
_refine_ls_shift/su_mean 0.000
_refine_ls_structure_factor_coef Fsqd
_refine_ls_weighting_details 'calc w=1/[\s^2^(Fo^2^)+(0.0931P)^2^+38.2145P] where P=(Fo^2^+2Fc^2^)/3'
_refine_ls_weighting_scheme calc
_refine_ls_wR_factor_gt 0.1745
_refine_ls_wR_factor_ref 0.1858
_reflns_number_gt 7175
_reflns_number_total 8660
_reflns_threshold_expression >2sigma(I)
_cod_data_source_file ic300186y_si_002.cif
_cod_data_source_block k1
_cod_original_sg_symbol_H-M 'C 2/m'
_cod_original_formula_sum 'C127 H53 Cl1.80 Gd N4 Ni'
_cod_database_code 4329104

loop_
_symmetry_equiv_pos_as_xyz
'x, y, z'
'-x, y, -z'
'x+1/2, y+1/2, z'
'-x+1/2, y+1/2, -z'
'-x, -y, -z'
'x, -y, z'
'-x+1/2, -y+1/2, -z'
'x+1/2, -y+1/2, z'

loop_
_atom_site_label
_atom_site_type_symbol
_atom_site_fract_x
_atom_site_fract_y
_atom_site_fract_z
_atom_site_U_iso_or_equiv
_atom_site_adp_type
_atom_site_occupancy
_atom_site_symmetry_multiplicity
_atom_site_calc_flag
_atom_site_refinement_flags
_atom_site_disorder_assembly
_atom_site_disorder_group
C1 C 0.2971(4) -0.2185(8) 0.1818(5) 0.056(3) Uani 0.50 1 d PDU A -1
C2 C 0.3497(4) -0.2323(8) 0.2145(5) 0.062(3) Uani 0.50 1 d PDU A -1
C3 C 0.3913(4) -0.1714(8) 0.2002(6) 0.058(2) Uani 0.50 1 d PDU A -1
C4 C 0.3746(4) -0.1000(8) 0.1528(7) 0.066(3) Uani 0.50 1 d PDU A -1
C5 C 0.3231(4) -0.0861(10) 0.1190(9) 0.064(3) Uani 0.50 1 d PDU A -1
C6 C 0.2819(6) -0.1482(10) 0.1310(7) 0.058(3) Uani 0.50 1 d PDU A -1
C7 C 0.2256(6) -0.1270(8) 0.1386(8) 0.066(3) Uani 0.50 1 d PDU A -1
C8 C 0.2075(5) -0.1829(9) 0.1897(8) 0.068(3) Uani 0.50 1 d PDU A -1
C9 C 0.2489(5) -0.2373(8) 0.2183(6) 0.062(3) Uani 0.50 1 d PDU A -1
C10 C 0.2508(4) -0.2606(6) 0.2895(5) 0.060(2) Uani 0.50 1 d PDU A -1
C11 C 0.3025(4) -0.2734(8) 0.3195(5) 0.048(2) Uani 0.50 1 d PDU A -1
C12 C 0.3513(3) -0.2585(5) 0.2800(4) 0.0412(17) Uani 0.50 1 d PDU A -1
C13 C 0.3930(3) -0.2256(5) 0.3356(4) 0.0424(18) Uani 0.50 1 d PDU A -1
C14 C 0.4313(8) -0.1627(12) 0.3235(6) 0.055(3) Uani 0.50 1 d PDU A -1
C15 C 0.4302(5) -0.1332(7) 0.2533(6) 0.059(3) Uani 0.50 1 d PDU A -1
C16 C 0.4378(3) -0.0453(6) 0.2340(5) 0.054(2) Uani 0.50 1 d PDU A -1
C17 C 0.4061(3) -0.0198(6) 0.1753(4) 0.051(3) Uani 0.50 1 d PDU A -1
C18 C 0.3877(5) 0.0688(7) 0.1635(6) 0.067(3) Uani 0.50 1 d PDU A -1
C19 C 0.3399(4) 0.0787(10) 0.1254(8) 0.059(3) Uani 0.50 1 d PDU A -1
C20 C 0.3087(3) -0.0039(11) 0.1042(3) 0.066(2) Uani 0.50 1 d PDU A -1
C21 C 0.2516(4) 0.0266(5) 0.1052(4) 0.057(2) Uani 0.50 1 d PDU A -1
C22 C 0.2140(4) -0.0353(6) 0.1213(5) 0.068(3) Uani 0.50 1 d PDU A -1
C23 C 0.1722(3) -0.0085(10) 0.1574(5) 0.073(2) Uani 0.50 1 d PDU A -1
C24 C 0.1493(5) -0.0619(7) 0.2098(7) 0.068(3) Uani 0.50 1 d PDU A -1
C25 C 0.1673(4) -0.1465(7) 0.2307(6) 0.067(2) Uani 0.50 1 d PDU A -1
C26 C 0.1686(6) -0.1718(10) 0.2995(7) 0.075(3) Uani 0.50 1 d PDU A -1
C27 C 0.2115(5) -0.2286(11) 0.3284(7) 0.071(3) Uani 0.50 1 d PDU A -1
C28 C 0.2254(5) -0.2072(8) 0.3995(7) 0.078(3) Uani 0.50 1 d PDU A -1
C29 C 0.2782(5) -0.2130(7) 0.4305(6) 0.069(3) Uani 0.50 1 d PDU A -1
C30 C 0.3168(5) -0.2480(7) 0.3891(5) 0.053(2) Uani 0.50 1 d PDU A -1
C31 C 0.3710(5) -0.2191(9) 0.3987(5) 0.047(2) Uani 0.50 1 d PDU A -1
C32 C 0.3819(5) -0.1530(7) 0.4491(5) 0.055(3) Uani 0.50 1 d PDU A -1
C33 C 0.4233(4) -0.0942(6) 0.4375(5) 0.064(2) Uani 0.50 1 d PDU A -1
C34 C 0.4455(4) -0.0989(7) 0.3721(6) 0.057(2) Uani 0.50 1 d PDU A -1
C35 C 0.4597(3) -0.0107(9) 0.3533(5) 0.063(2) Uani 0.50 1 d PDU A -1
C36 C 0.4546(3) 0.0194(7) 0.2864(5) 0.058(2) Uani 0.50 1 d PDU A -1
C37 C 0.4388(6) 0.1057(8) 0.2735(7) 0.065(3) Uani 0.50 1 d PDU A -1
C38 C 0.4057(5) 0.1310(9) 0.2129(6) 0.068(3) Uani 0.50 1 d PDU A -1
C39 C 0.3712(5) 0.2045(9) 0.2224(7) 0.076(3) Uani 0.50 1 d PDU A -1
C40 C 0.3186(5) 0.2100(9) 0.1899(7) 0.069(3) Uani 0.50 1 d PDU A -1
C41 C 0.3025(5) 0.1473(9) 0.1397(7) 0.060(3) Uani 0.50 1 d PDU A -1
C42 C 0.2497(6) 0.1171(6) 0.1280(5) 0.047(2) Uani 0.50 1 d PDU A -1
C43 C 0.2098(4) 0.1497(7) 0.1682(6) 0.051(2) Uani 0.50 1 d PDU A -1
C44 C 0.1702(3) 0.0846(6) 0.1760(5) 0.056(2) Uani 0.50 1 d PDU A -1
C45 C 0.1454(4) 0.0866(8) 0.2389(6) 0.060(2) Uani 0.50 1 d PDU A -1
C46 C 0.1330(3) -0.0059(11) 0.2617(5) 0.068(2) Uani 0.50 1 d PDU A -1
C47 C 0.1355(4) -0.0305(7) 0.3283(5) 0.081(3) Uani 0.50 1 d PDU A -1
C48 C 0.1499(7) -0.1124(10) 0.3473(8) 0.086(3) Uani 0.50 1 d PDU A -1
C49 C 0.1870(6) -0.1408(8) 0.4072(7) 0.090(3) Uani 0.50 1 d PDU A -1
C50 C 0.1972(6) -0.0815(9) 0.4556(7) 0.100(3) Uani 0.50 1 d PDU A -1
C51 C 0.2485(5) -0.0882(7) 0.4931(5) 0.076(3) Uani 0.50 1 d PDU A -1
C52 C 0.2905(6) -0.1476(8) 0.4808(7) 0.084(3) Uani 0.50 1 d PDU A -1
C53 C 0.3449(6) -0.1198(8) 0.4915(7) 0.072(3) Uani 0.50 1 d PDU A -1
C54 C 0.3482(5) -0.0302(6) 0.5153(5) 0.076(3) Uani 0.50 1 d PDU A -1
C55 C 0.3895(5) 0.0235(7) 0.4958(5) 0.075(3) Uani 0.50 1 d PDU A -1
C56 C 0.4268(4) -0.0072(10) 0.4600(5) 0.083(3) Uani 0.50 1 d PDU A -1
C57 C 0.4485(4) 0.0485(7) 0.4055(6) 0.067(2) Uani 0.50 1 d PDU A -1
C58 C 0.4332(5) 0.1321(7) 0.3919(6) 0.079(3) Uani 0.50 1 d PDU A -1
C59 C 0.4277(11) 0.1618(15) 0.3280(7) 0.079(4) Uani 0.50 1 d PDU A -1
C60 C 0.3878(5) 0.2225(9) 0.2911(7) 0.089(3) Uani 0.50 1 d PDU A -1
C61 C 0.3524(5) 0.2551(9) 0.3292(8) 0.102(3) Uani 0.50 1 d PDU A -1
C62 C 0.3002(5) 0.2683(11) 0.2953(6) 0.082(3) Uani 0.50 1 d PDU A -1
C63 C 0.2797(5) 0.2451(7) 0.2285(6) 0.062(2) Uani 0.50 1 d PDU A -1
C64 C 0.2247(5) 0.2144(7) 0.2187(5) 0.053(2) Uani 0.50 1 d PDU A -1
C65 C 0.1974(4) 0.2152(6) 0.2779(5) 0.060(2) Uani 0.50 1 d PDU A -1
C66 C 0.1575(5) 0.1493(8) 0.2858(6) 0.067(3) Uani 0.50 1 d PDU A -1
C67 C 0.1610(7) 0.1235(9) 0.3604(7) 0.080(3) Uani 0.50 1 d PDU A -1
C68 C 0.1513(5) 0.0396(7) 0.3821(6) 0.089(3) Uani 0.50 1 d PDU A -1
C69 C 0.1774(4) 0.0107(11) 0.4416(5) 0.087(3) Uani 0.50 1 d PDU A -1
C70 C 0.2199(6) 0.0612(8) 0.4758(8) 0.093(3) Uani 0.50 1 d PDU A -1
C71 C 0.2568(4) 0.0058(9) 0.5084(5) 0.109(3) Uani 0.50 1 d PDU A -1
C72 C 0.3059(4) 0.0356(8) 0.5198(5) 0.086(3) Uani 0.50 1 d PDU A -1
C73 C 0.3200(5) 0.1198(8) 0.4984(7) 0.082(3) Uani 0.50 1 d PDU A -1
C74 C 0.3741(5) 0.1186(8) 0.4826(7) 0.079(3) Uani 0.50 1 d PDU A -1
C75 C 0.3923(7) 0.1724(8) 0.4341(7) 0.085(4) Uani 0.50 1 d PDU A -1
C76 C 0.3556(6) 0.2272(14) 0.4019(9) 0.093(4) Uani 0.50 1 d PDU A -1
C77 C 0.3012(6) 0.2365(11) 0.4147(6) 0.087(3) Uani 0.50 1 d PDU A -1
C78 C 0.2708(4) 0.2616(7) 0.3558(6) 0.080(3) Uani 0.50 1 d PDU A -1
C79 C 0.2200(5) 0.2365(9) 0.3469(6) 0.070(3) Uani 0.50 1 d PDU A -1
C80 C 0.1983(5) 0.1830(9) 0.3956(6) 0.079(3) Uani 0.50 1 d PDU A -1
C81 C 0.2278(5) 0.1497(6) 0.4541(4) 0.076(3) Uani 0.50 1 d PDU A -1
C82 C 0.2839(6) 0.1795(7) 0.4650(6) 0.088(3) Uani 0.50 1 d PDU A -1
Gd1 Gd 0.33496(16) -0.0921(3) 0.25662(18) 0.0780(12) Uani 0.21 1 d P B -3
Gd2 Gd 0.33809(12) -0.1058(3) 0.27799(14) 0.0347(5) Uani 0.19 1 d P C -2
Gd3 Gd 0.3579(2) -0.0796(4) 0.2938(2) 0.0533(11) Uani 0.07 1 d P D -4
Gd4 Gd 0.3737(3) -0.0189(6) 0.3189(4) 0.058(2) Uiso 0.03 1 d P E -5
Ni1 Ni 0.48062(2) 0.0000 0.08080(3) 0.01718(16) Uani 1 2 d S . 5
N1 N 0.42325(13) 0.0000 0.00794(19) 0.0189(7) Uani 1 2 d S . 5
N2 N 0.47938(9) 0.12971(18) 0.08216(13) 0.0203(5) Uani 1 1 d . . 5
N3 N 0.53514(14) 0.0000 0.15747(19) 0.0207(7) Uani 1 2 d S . 5
C83 C 0.35504(11) 0.0449(2) -0.07154(16) 0.0218(6) Uani 1 1 d . . 5
C84 C 0.39746(11) 0.0717(2) -0.02266(15) 0.0206(6) Uani 1 1 d . . 5
C85 C 0.40918(11) 0.1584(2) -0.00748(16) 0.0213(6) Uani 1 1 d . . 5
H85 H 0.3898 0.2026 -0.0330 0.026 Uiso 1 1 calc R . 5
C86 C 0.44715(11) 0.1852(2) 0.04224(16) 0.0212(6) Uani 1 1 d . . 5
C87 C 0.45677(12) 0.2765(2) 0.05992(17) 0.0239(6) Uani 1 1 d . . 5
C88 C 0.49554(12) 0.2766(2) 0.11219(17) 0.0244(7) Uani 1 1 d . . 5
C89 C 0.50931(11) 0.1853(2) 0.12515(16) 0.0214(6) Uani 1 1 d . . 5
C90 C 0.54664(11) 0.1585(2) 0.17588(16) 0.0221(6) Uani 1 1 d . . 5
H90 H 0.5661 0.2026 0.2015 0.027 Uiso 1 1 calc R . 5
C91 C 0.55745(11) 0.0717(2) 0.19165(16) 0.0220(6) Uani 1 1 d . . 5
C92 C 0.31668(12) 0.1064(2) -0.10919(17) 0.0266(7) Uani 1 1 d . . 5
H92A H 0.3004 0.0767 -0.1506 0.032 Uiso 1 1 calc R . 5
H92B H 0.3359 0.1589 -0.1237 0.032 Uiso 1 1 calc R . 5
C93 C 0.27304(14) 0.1355(3) -0.0649(2) 0.0391(9) Uani 1 1 d . . 5
H93A H 0.2541 0.0836 -0.0502 0.059 Uiso 1 1 calc R . 5
H93B H 0.2482 0.1744 -0.0914 0.059 Uiso 1 1 calc R . 5
H93C H 0.2889 0.1671 -0.0249 0.059 Uiso 1 1 calc R . 5
C94 C 0.42731(13) 0.3530(2) 0.02683(19) 0.0296(7) Uani 1 1 d . . 5
H94A H 0.4234 0.3437 -0.0231 0.036 Uiso 1 1 calc R . 5
H94B H 0.4484 0.4073 0.0359 0.036 Uiso 1 1 calc R . 5
C95 C 0.37240(15) 0.3661(3) 0.0520(2) 0.0395(9) Uani 1 1 d . . 5
H95A H 0.3517 0.3119 0.0448 0.059 Uiso 1 1 calc R . 5
H95B H 0.3542 0.4145 0.0267 0.059 Uiso 1 1 calc R . 5
H95C H 0.3761 0.3805 0.1006 0.059 Uiso 1 1 calc R . 5
C96 C 0.51890(14) 0.3533(2) 0.1524(2) 0.0322(8) Uani 1 1 d . . 5
H96A H 0.5125 0.4077 0.1253 0.039 Uiso 1 1 calc R . 5
H96B H 0.5577 0.3449 0.1602 0.039 Uiso 1 1 calc R . 5
C97 C 0.49612(16) 0.3649(3) 0.2212(2) 0.0424(10) Uani 1 1 d . . 5
H97A H 0.4580 0.3764 0.2138 0.064 Uiso 1 1 calc R . 5
H97B H 0.5136 0.4147 0.2455 0.064 Uiso 1 1 calc R . 5
H97C H 0.5021 0.3112 0.2482 0.064 Uiso 1 1 calc R . 5
C98 C 0.62133(14) 0.1070(2) 0.29860(19) 0.0326(8) Uani 1 1 d . . 5
H98A H 0.6372 0.1549 0.2730 0.039 Uiso 1 1 calc R . 5
H98B H 0.6505 0.0755 0.3250 0.039 Uiso 1 1 calc R . 5
C99 C 0.58488(15) 0.1474(3) 0.34803(19) 0.0372(9) Uani 1 1 d . . 5
H99A H 0.5560 0.1791 0.3223 0.056 Uiso 1 1 calc R . 5
H99B H 0.6051 0.1884 0.3786 0.056 Uiso 1 1 calc R . 5
H99C H 0.5702 0.1005 0.3749 0.056 Uiso 1 1 calc R . 5
C100 C 0.59342(12) 0.0444(2) 0.24910(17) 0.0258(7) Uani 1 1 d . . 5
C101 C 0.2715(3) 0.5000 0.2660(4) 0.0401(17) Uiso 0.38 2 d SP F 1
H101 H 0.2346 0.5000 0.2526 0.048 Uiso 0.38 2 calc SPR F 1
C102 C 0.3067(3) 0.5000 0.2169(4) 0.0366(16) Uiso 0.38 2 d SP F 1
H102 H 0.2939 0.5000 0.1702 0.044 Uiso 0.38 2 calc SPR F 1
C103 C 0.3601(3) 0.5000 0.2351(4) 0.0360(15) Uiso 0.38 2 d SP F 1
H103 H 0.3845 0.5000 0.2012 0.043 Uiso 0.38 2 calc SPR F 1
C104 C 0.3787(4) 0.5000 0.3066(5) 0.050(2) Uiso 0.38 2 d SP F 1
H104 H 0.4156 0.5000 0.3198 0.059 Uiso 0.38 2 calc SPR F 1
C105 C 0.3425(4) 0.5000 0.3566(5) 0.047(2) Uiso 0.38 2 d SP F 1
H105 H 0.3541 0.5000 0.4038 0.057 Uiso 0.38 2 calc SPR F 1
C106 C 0.2884(3) 0.5000 0.3338(4) 0.0404(17) Uiso 0.38 2 d SP F 1
H106 H 0.2629 0.5000 0.3664 0.048 Uiso 0.38 2 calc SPR F 1
C107 C 0.3157(14) 0.520(3) 0.2848(18) 0.053(10) Uiso 0.12 1 d P G -2
H107 H 0.3167 0.5838 0.2718 0.064 Uiso 0.12 1 calc PR G -2
Cl1 Cl 0.2518(3) 0.5106(8) 0.2975(3) 0.0382(18) Uiso 0.12 1 d P G -2
Cl2 Cl 0.3313(4) 0.4709(6) 0.2065(5) 0.052(2) Uiso 0.12 1 d P G -2
Cl3 Cl 0.3597(4) 0.5203(7) 0.3495(5) 0.054(3) Uiso 0.12 1 d P G -2
C108 C 0.0018(12) 0.0949(13) 0.4878(11) 0.039(5) Uiso 0.18 1 d P H -3
H108 H 0.0023 0.0290 0.4869 0.047 Uiso 0.18 1 calc PR H -3
Cl4 Cl 0.0537(6) 0.1254(10) 0.5377(9) 0.104(4) Uiso 0.18 1 d P H -3
Cl5 Cl -0.0625(4) 0.1266(6) 0.5156(5) 0.068(2) Uiso 0.18 1 d P H -3
Cl6 Cl -0.0033(4) 0.1289(6) 0.4036(4) 0.0648(18) Uiso 0.18 1 d P H -3
C109 C 0.0323(4) 0.1255(7) 0.5718(5) 0.030(2) Uiso 0.32 1 d PG I -4
H109 H 0.0506 0.1185 0.6157 0.036 Uiso 0.32 1 calc PR I -4
C110 C 0.0601(4) 0.1232(8) 0.5141(7) 0.033(3) Uiso 0.32 1 d PG I -4
H110 H 0.0974 0.1147 0.5185 0.039 Uiso 0.32 1 calc PR I -4
C111 C 0.0334(6) 0.1335(11) 0.4500(6) 0.062(5) Uiso 0.32 1 d PG I -4
H111 H 0.0524 0.1320 0.4106 0.074 Uiso 0.32 1 calc PR I -4
C112 C -0.0211(6) 0.1460(11) 0.4436(6) 0.093(7) Uiso 0.32 1 d PG I -4
H112 H -0.0393 0.1531 0.3997 0.112 Uiso 0.32 1 calc PR I -4
C113 C -0.0489(4) 0.1483(11) 0.5013(8) 0.109(11) Uiso 0.32 1 d PG I -4
H113 H -0.0861 0.1568 0.4969 0.131 Uiso 0.32 1 calc PR I -4
C114 C -0.0222(4) 0.1380(10) 0.5654(7) 0.060(5) Uiso 0.32 1 d PG I -4
H114 H -0.0412 0.1395 0.6048 0.071 Uiso 0.32 1 calc PR I -4

loop_
_atom_site_aniso_label
_atom_site_aniso_U_11
_atom_site_aniso_U_22
_atom_site_aniso_U_33
_atom_site_aniso_U_23
_atom_site_aniso_U_13
_atom_site_aniso_U_12
C1 0.056(5) 0.044(5) 0.062(5) -0.038(4) -0.019(4) 0.008(4)
C2 0.063(5) 0.049(5) 0.075(5) -0.017(4) 0.001(5) 0.013(4)
C3 0.049(5) 0.050(5) 0.078(5) -0.007(5) 0.030(4) 0.008(4)
C4 0.060(5) 0.086(6) 0.054(5) -0.021(5) 0.020(4) 0.012(5)
C5 0.092(6) 0.063(6) 0.040(5) -0.010(5) 0.021(5) 0.009(6)
C6 0.079(6) 0.052(5) 0.041(4) -0.022(4) -0.002(5) -0.011(5)
C7 0.080(6) 0.058(5) 0.054(6) -0.022(5) -0.030(5) -0.004(5)
C8 0.056(5) 0.050(6) 0.092(6) -0.031(5) -0.025(5) -0.007(5)
C9 0.061(5) 0.035(5) 0.086(6) -0.023(4) -0.022(5) -0.009(5)
C10 0.060(5) 0.024(4) 0.093(5) -0.001(4) -0.007(4) -0.016(4)
C11 0.062(5) 0.014(4) 0.067(5) 0.012(4) -0.006(4) -0.010(3)
C12 0.062(4) 0.016(3) 0.043(4) 0.001(3) -0.006(4) 0.011(3)
C13 0.043(4) 0.027(3) 0.053(4) 0.014(3) -0.017(3) 0.014(3)
C14 0.033(5) 0.050(5) 0.079(5) 0.010(5) -0.008(4) 0.019(5)
C15 0.038(4) 0.064(5) 0.078(6) 0.000(5) 0.019(4) 0.020(4)
C16 0.031(3) 0.072(5) 0.062(4) -0.005(4) 0.026(3) 0.009(4)
C17 0.046(4) 0.062(7) 0.051(4) -0.005(4) 0.033(3) 0.000(4)
C18 0.078(6) 0.073(6) 0.056(5) 0.009(5) 0.044(5) -0.005(5)
C19 0.087(6) 0.057(5) 0.040(5) 0.009(5) 0.036(5) -0.011(5)
C20 0.114(5) 0.055(4) 0.035(3) 0.000(7) 0.029(3) 0.009(7)
C21 0.097(5) 0.053(5) 0.020(3) 0.004(3) -0.004(4) 0.015(4)
C22 0.089(5) 0.063(5) 0.045(4) -0.013(4) -0.036(4) 0.004(4)
C23 0.053(4) 0.071(5) 0.087(5) -0.001(6) -0.045(4) 0.006(6)
C24 0.033(4) 0.069(6) 0.098(6) 0.003(5) -0.023(5) -0.008(4)
C25 0.040(4) 0.058(5) 0.099(6) -0.018(5) -0.014(4) -0.017(4)
C26 0.058(6) 0.059(6) 0.108(7) 0.011(5) 0.011(5) -0.032(5)
C27 0.076(6) 0.043(5) 0.095(6) 0.017(6) 0.013(5) -0.033(5)
C28 0.097(6) 0.054(5) 0.090(6) 0.020(5) 0.048(5) -0.019(5)
C29 0.114(6) 0.038(5) 0.061(5) 0.019(4) 0.036(5) -0.017(5)
C30 0.075(5) 0.023(4) 0.061(5) 0.017(4) 0.000(4) -0.013(4)
C31 0.063(5) 0.027(4) 0.044(4) 0.010(4) -0.031(4) 0.002(4)
C32 0.094(6) 0.031(4) 0.034(4) 0.012(4) -0.034(4) -0.003(5)
C33 0.067(5) 0.051(4) 0.065(5) 0.026(4) -0.047(4) -0.005(4)
C34 0.028(4) 0.053(5) 0.084(5) 0.011(5) -0.028(4) 0.009(4)
C35 0.025(3) 0.085(6) 0.076(4) -0.006(6) -0.011(3) 0.006(5)
C36 0.026(3) 0.084(7) 0.067(4) -0.004(4) 0.014(3) -0.002(4)
C37 0.046(5) 0.075(6) 0.077(6) 0.001(5) 0.015(5) -0.023(5)
C38 0.067(6) 0.074(6) 0.068(5) 0.012(5) 0.026(5) -0.025(5)
C39 0.075(6) 0.058(6) 0.100(6) 0.014(5) 0.028(5) -0.026(5)
C40 0.071(6) 0.048(5) 0.089(6) 0.020(5) 0.009(5) -0.012(5)
C41 0.077(6) 0.049(5) 0.058(6) 0.022(5) 0.022(5) 0.002(5)
C42 0.070(6) 0.041(4) 0.029(4) 0.016(3) -0.001(4) 0.003(4)
C43 0.053(4) 0.042(5) 0.054(5) 0.005(4) -0.012(4) 0.019(4)
C44 0.032(4) 0.049(4) 0.081(5) 0.013(4) -0.034(4) 0.013(3)
C45 0.021(3) 0.059(5) 0.097(6) 0.007(5) -0.011(4) 0.018(4)
C46 0.024(3) 0.072(5) 0.108(5) 0.004(7) 0.005(3) 0.009(6)
C47 0.051(4) 0.097(6) 0.099(6) 0.002(5) 0.039(5) 0.007(4)
C48 0.066(6) 0.091(6) 0.106(7) 0.010(6) 0.038(5) -0.022(5)
C49 0.105(6) 0.079(6) 0.092(6) 0.020(5) 0.052(5) -0.014(6)
C50 0.133(7) 0.092(6) 0.083(6) 0.016(5) 0.052(6) 0.004(6)
C51 0.143(7) 0.059(5) 0.034(4) 0.024(4) 0.045(5) 0.003(5)
C52 0.147(7) 0.061(6) 0.048(5) 0.021(5) 0.026(5) -0.020(6)
C53 0.121(7) 0.066(5) 0.029(4) 0.012(4) -0.003(6) 0.002(6)
C54 0.106(6) 0.089(6) 0.030(4) 0.004(4) -0.021(5) -0.016(5)
C55 0.093(6) 0.079(6) 0.047(4) 0.008(4) -0.040(4) -0.014(5)
C56 0.088(5) 0.082(5) 0.071(5) 0.009(6) -0.044(4) -0.010(6)
C57 0.046(4) 0.075(5) 0.074(5) -0.011(5) -0.028(4) -0.015(4)
C58 0.072(6) 0.074(6) 0.087(6) -0.021(6) -0.016(5) -0.028(5)
C59 0.065(6) 0.072(6) 0.098(7) -0.002(6) -0.003(6) -0.042(6)
C60 0.082(6) 0.058(5) 0.128(7) -0.007(6) 0.020(6) -0.036(5)
C61 0.106(7) 0.058(5) 0.140(7) -0.016(6) -0.004(6) -0.022(6)
C62 0.090(6) 0.027(5) 0.121(7) -0.013(6) -0.030(6) 0.001(5)
C63 0.075(6) 0.025(4) 0.084(6) -0.001(4) -0.003(5) 0.007(4)
C64 0.063(5) 0.029(4) 0.065(5) 0.001(4) -0.008(5) 0.021(4)
C65 0.060(5) 0.042(4) 0.075(5) -0.003(4) -0.007(4) 0.036(4)
C66 0.042(5) 0.067(6) 0.090(6) -0.009(5) 0.001(5) 0.039(4)
C67 0.070(6) 0.087(6) 0.085(6) -0.014(6) 0.025(5) 0.036(5)
C68 0.083(6) 0.098(6) 0.091(6) 0.009(5) 0.045(5) 0.026(5)
C69 0.108(6) 0.090(7) 0.069(5) -0.003(6) 0.048(4) 0.025(6)
C70 0.113(7) 0.105(7) 0.063(6) 0.003(6) 0.021(5) 0.046(6)
C71 0.148(7) 0.119(6) 0.061(4) -0.001(7) 0.018(5) 0.011(7)
C72 0.107(6) 0.120(7) 0.028(4) -0.025(4) -0.012(5) -0.016(5)
C73 0.091(6) 0.101(6) 0.047(5) -0.045(5) -0.028(5) 0.019(6)
C74 0.093(6) 0.078(6) 0.059(6) -0.021(5) -0.032(5) -0.019(6)
C75 0.096(6) 0.070(6) 0.085(7) -0.032(6) -0.016(6) -0.022(6)
C76 0.109(7) 0.059(6) 0.105(7) -0.030(6) -0.026(7) -0.012(6)
C77 0.109(7) 0.055(6) 0.093(7) -0.040(6) -0.012(6) 0.017(6)
C78 0.100(6) 0.037(4) 0.098(6) -0.025(5) -0.014(5) 0.025(5)
C79 0.087(6) 0.042(5) 0.078(6) -0.025(5) -0.018(5) 0.046(5)
C80 0.090(6) 0.069(6) 0.079(6) -0.026(5) 0.002(5) 0.051(5)
C81 0.097(6) 0.078(6) 0.053(5) -0.024(4) 0.006(5) 0.053(5)
C82 0.115(6) 0.081(7) 0.066(6) -0.040(5) -0.001(6) 0.031(6)
Gd1 0.067(2) 0.0641(19) 0.112(3) -0.0507(18) 0.060(2) -0.0224(13)
Gd2 0.0193(7) 0.0358(10) 0.0486(13) -0.0215(8) 0.0001(9) 0.0118(8)
Gd3 0.040(2) 0.068(3) 0.050(2) -0.022(2) -0.0071(19) 0.026(2)
Ni1 0.0127(3) 0.0159(3) 0.0226(3) 0.000 0.00018(19) 0.000
N1 0.0137(16) 0.0179(18) 0.0249(18) 0.000 0.0016(13) 0.000
N2 0.0152(11) 0.0193(13) 0.0262(13) 0.0004(10) 0.0013(9) 0.0002(10)
N3 0.0149(16) 0.0196(18) 0.0275(19) 0.000 0.0011(14) 0.000
C83 0.0134(13) 0.0265(16) 0.0255(15) -0.0002(13) 0.0026(11) 0.0008(12)
C84 0.0136(13) 0.0237(16) 0.0246(15) 0.0003(12) 0.0024(11) 0.0025(11)
C85 0.0165(13) 0.0209(15) 0.0264(15) 0.0019(12) 0.0018(11) 0.0038(11)
C86 0.0163(13) 0.0197(15) 0.0280(15) 0.0012(12) 0.0035(11) 0.0020(11)
C87 0.0187(14) 0.0202(15) 0.0333(17) 0.0002(13) 0.0044(12) -0.0001(12)
C88 0.0193(14) 0.0186(15) 0.0353(17) -0.0004(13) 0.0018(12) -0.0010(12)
C89 0.0163(13) 0.0195(15) 0.0286(15) -0.0016(12) 0.0027(11) -0.0015(11)
C90 0.0149(13) 0.0215(15) 0.0295(16) -0.0020(13) 0.0001(11) -0.0039(11)
C91 0.0147(13) 0.0233(16) 0.0276(15) -0.0003(13) 0.0003(11) -0.0022(11)
C92 0.0180(14) 0.0302(18) 0.0310(16) 0.0022(14) -0.0016(12) 0.0030(13)
C93 0.0236(16) 0.043(2) 0.051(2) 0.0105(19) 0.0071(15) 0.0136(16)
C94 0.0235(16) 0.0193(16) 0.045(2) 0.0016(14) -0.0016(14) 0.0017(13)
C95 0.0297(18) 0.0290(19) 0.060(3) -0.0009(18) 0.0038(17) 0.0112(15)
C96 0.0276(17) 0.0207(17) 0.047(2) -0.0025(15) -0.0054(15) -0.0017(13)
C97 0.040(2) 0.031(2) 0.055(2) -0.0168(18) -0.0013(18) 0.0005(17)
C98 0.0240(16) 0.0298(18) 0.041(2) -0.0025(15) -0.0120(14) -0.0031(14)
C99 0.0380(19) 0.036(2) 0.0349(19) -0.0054(16) -0.0108(15) -0.0048(16)
C100 0.0166(14) 0.0273(17) 0.0325(17) 0.0005(14) -0.0035(12) -0.0008(13)

loop_
_atom_type_symbol
_atom_type_description
_atom_type_scat_dispersion_real
_atom_type_scat_dispersion_imag
_atom_type_scat_source
C C 0.0033 0.0016 'International Tables Vol C Tables 4.2.6.8 and 6.1.1.4'
H H 0.0000 0.0000 'International Tables Vol C Tables 4.2.6.8 and 6.1.1.4'
N N 0.0061 0.0033 'International Tables Vol C Tables 4.2.6.8 and 6.1.1.4'
Cl Cl 0.1484 0.1585 'International Tables Vol C Tables 4.2.6.8 and 6.1.1.4'
Ni Ni 0.3393 1.1124 'International Tables Vol C Tables 4.2.6.8 and 6.1.1.4'
Gd Gd -0.1653 3.9035 'International Tables Vol C Tables 4.2.6.8 and 6.1.1.4'

loop_
_geom_angle_atom_site_label_1
_geom_angle_atom_site_label_2
_geom_angle_atom_site_label_3
_geom_angle
_geom_angle_site_symmetry_1
_geom_angle_site_symmetry_3
C2 C1 C6 125.3(10) . .
C2 C1 C9 121.2(10) . .
C6 C1 C9 106.5(9) . .
C12 C2 C1 114.7(8) . .
C12 C2 C3 114.4(7) . .
C1 C2 C3 118.7(10) . .
C2 C3 C4 114.9(9) . .
C2 C3 C15 124.1(9) . .
C4 C3 C15 107.2(9) . .
C5 C4 C3 127.3(11) . .
C5 C4 C17 117.3(10) . .
C3 C4 C17 107.0(8) . .
C20 C5 C4 117.7(8) . .
C20 C5 C6 117.5(9) . .
C4 C5 C6 118.2(12) . .
C5 C6 C7 126.3(12) . .
C5 C6 C1 115.4(11) . .
C7 C6 C1 106.4(9) . .
C8 C7 C22 131.6(14) . .
C8 C7 C6 108.3(10) . .
C22 C7 C6 111.1(14) . .
C9 C8 C7 111.0(12) . .
C9 C8 C25 121.9(13) . .
C7 C8 C25 116.7(13) . .
C8 C9 C10 119.6(12) . .
C8 C9 C1 107.7(10) . .
C10 C9 C1 123.6(10) . .
C27 C10 C11 120.1(11) . .
C27 C10 C9 118.8(10) . .
C11 C10 C9 113.3(9) . .
C10 C11 C30 120.8(10) . .
C10 C11 C12 122.0(8) . .
C30 C11 C12 107.3(7) . .
C2 C12 C11 124.9(7) . .
C2 C12 C13 123.2(7) . .
C11 C12 C13 102.7(7) . .
C14 C13 C31 115.9(10) . .
C14 C13 C12 123.0(9) . .
C31 C13 C12 110.5(7) . .
C34 C14 C13 120.2(12) . .
C34 C14 C15 115.1(12) . .
C13 C14 C15 114.7(10) . .
C16 C15 C14 123.9(12) . .
C16 C15 C3 106.1(9) . .
C14 C15 C3 120.3(10) . .
C15 C16 C17 113.7(10) . .
C15 C16 C36 119.1(9) . .
C17 C16 C36 120.5(8) . .
C16 C17 C18 123.1(9) . .
C16 C17 C4 105.8(8) . .
C18 C17 C4 123.6(9) . .
C19 C18 C38 121.5(11) . .
C19 C18 C17 116.7(11) . .
C38 C18 C17 115.8(10) . .
C18 C19 C41 122.0(12) . .
C18 C19 C20 118.1(11) . .
C41 C19 C20 108.2(9) . .
C5 C20 C19 126.1(7) . .
C5 C20 C21 121.8(9) . .
C19 C20 C21 102.6(9) . .
C22 C21 C42 121.8(9) . .
C22 C21 C20 117.9(9) . .
C42 C21 C20 110.5(9) . .
C23 C22 C21 119.1(10) . .
C23 C22 C7 108.0(12) . .
C21 C22 C7 124.6(11) . .
C22 C23 C44 117.3(10) . .
C22 C23 C24 124.3(12) . .
C44 C23 C24 109.3(10) . .
C25 C24 C46 116.1(13) . .
C25 C24 C23 124.6(12) . .
C46 C24 C23 109.5(10) . .
C26 C25 C24 120.6(13) . .
C26 C25 C8 118.1(11) . .
C24 C25 C8 113.9(11) . .
C25 C26 C48 119.1(13) . .
C25 C26 C27 119.3(12) . .
C48 C26 C27 113.5(12) . .
C10 C27 C28 118.9(12) . .
C10 C27 C26 122.3(12) . .
C28 C27 C26 110.6(11) . .
C49 C28 C29 128.7(13) . .
C49 C28 C27 98.8(11) . .
C29 C28 C27 122.6(11) . .
C52 C29 C28 113.4(12) . .
C52 C29 C30 122.7(11) . .
C28 C29 C30 116.2(10) . .
C29 C30 C11 121.1(10) . .
C29 C30 C31 120.2(9) . .
C11 C30 C31 111.4(8) . .
C13 C31 C32 126.7(10) . .
C13 C31 C30 108.0(7) . .
C32 C31 C30 115.7(10) . .
C53 C32 C33 114.4(10) . .
C53 C32 C31 124.7(10) . .
C33 C32 C31 115.9(11) . .
C56 C33 C32 125.2(11) . .
C56 C33 C34 108.1(9) . .
C32 C33 C34 117.6(10) . .
C14 C34 C35 121.8(11) . .
C14 C34 C33 123.3(11) . .
C35 C34 C33 107.8(9) . .
C36 C35 C57 118.2(12) . .
C36 C35 C34 123.0(10) . .
C57 C35 C34 109.5(10) . .
C37 C36 C35 119.1(11) . .
C37 C36 C16 116.4(9) . .
C35 C36 C16 116.4(9) . .
C36 C37 C59 120.1(12) . .
C36 C37 C38 122.6(11) . .
C59 C37 C38 109.1(12) . .
C18 C38 C39 116.5(11) . .
C18 C38 C37 121.5(12) . .
C39 C38 C37 114.4(11) . .
C60 C39 C40 127.5(13) . .
C60 C39 C38 98.1(11) . .
C40 C39 C38 122.7(12) . .
C63 C40 C41 117.7(11) . .
C63 C40 C39 116.7(12) . .
C41 C40 C39 118.5(11) . .
C40 C41 C42 123.0(11) . .
C40 C41 C19 117.9(12) . .
C42 C41 C19 111.1(9) . .
C41 C42 C43 120.2(10) . .
C41 C42 C21 107.6(9) . .
C43 C42 C21 123.1(11) . .
C64 C43 C42 118.0(10) . .
C64 C43 C44 123.2(11) . .
C42 C43 C44 111.1(11) . .
C43 C44 C45 116.3(10) . .
C43 C44 C23 126.9(9) . .
C45 C44 C23 105.4(8) . .
C66 C45 C44 121.2(11) . .
C66 C45 C46 119.5(11) . .
C44 C45 C46 110.7(9) . .
C47 C46 C24 122.7(14) . .
C47 C46 C45 123.1(12) . .
C24 C46 C45 105.1(10) . .
C48 C47 C46 120.8(14) . .
C48 C47 C68 113.7(10) . .
C46 C47 C68 117.7(10) . .
C47 C48 C26 120.4(14) . .
C47 C48 C49 128.4(14) . .
C26 C48 C49 96.6(12) . .
C50 C49 C28 118.0(14) . .
C50 C49 C48 116.1(11) . .
C28 C49 C48 120.5(13) . .
C49 C50 C51 115.7(13) . .
C49 C50 C69 117.4(11) . .
C51 C50 C69 115.5(11) . .
C52 C51 C50 127.4(12) . .
C52 C51 C71 123.3(11) . .
C50 C51 C71 98.3(9) . .
C29 C52 C51 116.0(12) . .
C29 C52 C53 117.1(10) . .
C51 C52 C53 120.6(10) . .
C32 C53 C54 120.8(12) . .
C32 C53 C52 119.3(10) . .
C54 C53 C52 110.6(10) . .
C55 C54 C53 118.8(10) . .
C55 C54 C72 100.8(8) . .
C53 C54 C72 129.7(10) . .
C56 C55 C54 122.0(11) . .
C56 C55 C74 115.7(11) . .
C54 C55 C74 114.3(10) . .
C55 C56 C33 118.6(11) . .
C55 C56 C57 120.6(12) . .
C33 C56 C57 108.7(10) . .
C58 C57 C35 121.8(13) . .
C58 C57 C56 123.5(12) . .
C35 C57 C56 105.8(10) . .
C59 C58 C57 120.7(16) . .
C59 C58 C75 111.3(12) . .
C57 C58 C75 118.1(11) . .
C58 C59 C37 120.1(15) . .
C58 C59 C60 132.2(16) . .
C37 C59 C60 99.8(13) . .
C61 C60 C39 117.3(14) . .
C61 C60 C59 114.6(13) . .
C39 C60 C59 118.5(13) . .
C60 C61 C62 115.6(14) . .
C60 C61 C76 117.4(13) . .
C62 C61 C76 117.0(12) . .
C63 C62 C61 130.0(13) . .
C63 C62 C78 124.7(11) . .
C61 C62 C78 97.2(9) . .
C40 C63 C62 112.4(11) . .
C40 C63 C64 120.8(9) . .
C62 C63 C64 117.9(10) . .
C65 C64 C43 117.7(11) . .
C65 C64 C63 114.7(10) . .
C43 C64 C63 120.2(9) . .
C64 C65 C66 119.0(10) . .
C64 C65 C79 126.2(10) . .
C66 C65 C79 105.9(9) . .
C45 C66 C65 122.5(11) . .
C45 C66 C67 118.4(11) . .
C65 C66 C67 107.6(10) . .
C68 C67 C80 123.9(14) . .
C68 C67 C66 123.1(12) . .
C80 C67 C66 106.6(10) . .
C69 C68 C67 118.7(16) . .
C69 C68 C47 116.7(10) . .
C67 C68 C47 118.1(9) . .
C68 C69 C70 121.1(14) . .
C68 C69 C50 125.7(12) . .
C70 C69 C50 100.7(10) . .
C71 C70 C81 127.4(13) . .
C71 C70 C69 110.1(10) . .
C81 C70 C69 118.7(13) . .
C72 C71 C70 117.5(11) . .
C72 C71 C51 118.8(10) . .
C70 C71 C51 114.7(9) . .
C71 C72 C73 121.4(10) . .
C71 C72 C54 115.9(10) . .
C73 C72 C54 113.2(8) . .
C72 C73 C82 123.6(12) . .
C72 C73 C74 109.2(9) . .
C82 C73 C74 120.0(14) . .
C75 C74 C73 122.2(14) . .
C75 C74 C55 126.4(13) . .
C73 C74 C55 102.3(10) . .
C76 C75 C74 115.5(17) . .
C76 C75 C58 117.5(12) . .
C74 C75 C58 115.6(11) . .
C75 C76 C77 127.4(17) . .
C75 C76 C61 126.8(15) . .
C77 C76 C61 99.8(11) . .
C78 C77 C82 124.8(13) . .
C78 C77 C76 110.6(10) . .
C82 C77 C76 115.2(14) . .
C79 C78 C77 119.2(10) . .
C79 C78 C62 117.7(10) . .
C77 C78 C62 114.5(8) . .
C78 C79 C80 120.2(10) . .
C78 C79 C65 118.6(11) . .
C80 C79 C65 111.2(8) . .
C79 C80 C81 123.6(12) . .
C79 C80 C67 108.2(9) . .
C81 C80 C67 116.6(13) . .
C80 C81 C70 120.1(13) . .
C80 C81 C82 116.1(10) . .
C70 C81 C82 113.6(10) . .
C73 C82 C77 119.6(16) . .
C73 C82 C81 116.4(11) . .
C77 C82 C81 115.8(10) . .
N1 Ni1 N3 176.82(15) . .
N1 Ni1 N2 89.90(7) . 6
N3 Ni1 N2 90.03(7) . 6
N1 Ni1 N2 89.90(7) . .
N3 Ni1 N2 90.03(7) . .
N2 Ni1 N2 177.50(15) 6 .
C84 N1 C84 104.0(3) 6 .
C84 N1 Ni1 127.98(17) 6 .
C84 N1 Ni1 127.98(17) . .
C86 N2 C89 104.2(3) . .
C86 N2 Ni1 127.9(2) . .
C89 N2 Ni1 127.8(2) . .
C91 N3 C91 104.6(4) . 6
C91 N3 Ni1 127.66(18) . .
C91 N3 Ni1 127.66(18) 6 .
C83 C83 C84 106.40(18) 6 .
C83 C83 C92 128.55(18) 6 .
C84 C83 C92 124.9(3) . .
C85 C84 N1 125.0(3) . .
C85 C84 C83 123.4(3) . .
N1 C84 C83 111.6(3) . .
C86 C85 C84 124.2(3) . .
C86 C85 H85 117.9 . .
C84 C85 H85 117.9 . .
N2 C86 C85 124.9(3) . .
N2 C86 C87 111.7(3) . .
C85 C86 C87 123.3(3) . .
C88 C87 C86 106.2(3) . .
C88 C87 C94 128.9(3) . .
C86 C87 C94 124.8(3) . .
C87 C88 C89 106.3(3) . .
C87 C88 C96 128.8(3) . .
C89 C88 C96 124.9(3) . .
N2 C89 C90 125.0(3) . .
N2 C89 C88 111.5(3) . .
C90 C89 C88 123.5(3) . .
C91 C90 C89 123.9(3) . .
C91 C90 H90 118.1 . .
C89 C90 H90 118.1 . .
N3 C91 C90 125.6(3) . .
N3 C91 C100 111.1(3) . .
C90 C91 C100 123.3(3) . .
C83 C92 C93 111.6(3) . .
C83 C92 H92A 109.3 . .
C93 C92 H92A 109.3 . .
C83 C92 H92B 109.3 . .
C93 C92 H92B 109.3 . .
H92A C92 H92B 108.0 . .
C87 C94 C95 113.1(3) . .
C87 C94 H94A 109.0 . .
C95 C94 H94A 109.0 . .
C87 C94 H94B 109.0 . .
C95 C94 H94B 109.0 . .
H94A C94 H94B 107.8 . .
C88 C96 C97 113.3(3) . .
C88 C96 H96A 108.9 . .
C97 C96 H96A 108.9 . .
C88 C96 H96B 108.9 . .
C97 C96 H96B 108.9 . .
H96A C96 H96B 107.7 . .
C100 C98 C99 113.1(3) . .
C100 C98 H98A 109.0 . .
C99 C98 H98A 109.0 . .
C100 C98 H98B 109.0 . .
C99 C98 H98B 109.0 . .
H98A C98 H98B 107.8 . .
C100 C100 C91 106.58(19) 6 .
C100 C100 C98 129.47(19) 6 .
C91 C100 C98 123.9(3) . .
C106 C101 C102 121.4(8) . .
C106 C101 H101 119.3 . .
C102 C101 H101 119.3 . .
C103 C102 C101 120.3(7) . .
C103 C102 H102 119.8 . .
C101 C102 H102 119.8 . .
C102 C103 C104 119.0(7) . .
C102 C103 H103 120.5 . .
C104 C103 H103 120.5 . .
C105 C104 C103 120.5(8) . .
C105 C104 H104 119.8 . .
C103 C104 H104 119.8 . .
C104 C105 C106 117.0(9) . .
C104 C105 H105 121.5 . .
C106 C105 H105 121.5 . .
C101 C106 C105 121.8(8) . .
C101 C106 H106 119.1 . .
C105 C106 H106 119.1 . .
Cl3 C107 Cl1 120(2) . .
Cl3 C107 Cl2 119(2) . .
Cl1 C107 Cl2 113(2) . .
Cl3 C107 H107 99.8 . .
Cl1 C107 H107 99.8 . .
Cl2 C107 H107 99.8 . .
Cl4 C108 Cl6 118.6(16) . .
Cl4 C108 Cl5 115.9(13) . .
Cl6 C108 Cl5 102.4(14) . .
Cl4 C108 H108 106.4 . .
Cl6 C108 H108 106.4 . .
Cl5 C108 H108 106.4 . .
C110 C109 C114 120.0 . .
C110 C109 H109 120.0 . .
C114 C109 H109 120.0 . .
C111 C110 C109 120.0 . .
C111 C110 H110 120.0 . .
C109 C110 H110 120.0 . .
C110 C111 C112 120.0 . .
C110 C111 H111 120.0 . .
C112 C111 H111 120.0 . .
C113 C112 C111 120.0 . .
C113 C112 H112 120.0 . .
C111 C112 H112 120.0 . .
C112 C113 C114 120.0 . .
C112 C113 H113 120.0 . .
C114 C113 H113 120.0 . .
C113 C114 C109 120.0 . .
C113 C114 H114 120.0 . .
C109 C114 H114 120.0 . .

loop_
_geom_bond_atom_site_label_1
_geom_bond_atom_site_label_2
_geom_bond_distance
_geom_bond_site_symmetry_2
C1 C2 1.446(10) .
C1 C6 1.491(18) .
C1 C9 1.502(12) .
C2 C12 1.349(11) .
C2 C3 1.448(10) .
C3 C4 1.469(17) .
C3 C15 1.492(12) .
C4 C5 1.430(10) .
C4 C17 1.503(11) .
C5 C20 1.325(12) .
C5 C6 1.443(10) .
C6 C7 1.485(12) .
C7 C8 1.422(11) .
C7 C22 1.457(12) .
C8 C9 1.414(11) .
C8 C25 1.465(18) .
C9 C10 1.444(11) .
C10 C27 1.396(12) .
C10 C11 1.404(10) .
C11 C30 1.440(10) .
C11 C12 1.534(10) .
C12 C13 1.540(9) .
C13 C14 1.397(11) .
C13 C31 1.411(10) .
C14 C34 1.387(12) .
C14 C15 1.454(12) .
C15 C16 1.404(10) .
C16 C17 1.404(10) .
C16 C36 1.462(14) .
C17 C18 1.436(12) .
C18 C19 1.378(11) .
C18 C38 1.404(12) .
C19 C41 1.452(11) .
C19 C20 1.522(10) .
C20 C21 1.523(10) .
C21 C22 1.396(10) .
C21 C42 1.447(10) .
C22 C23 1.386(11) .
C23 C44 1.462(13) .
C23 C24 1.473(13) .
C24 C25 1.413(10) .
C24 C46 1.419(13) .
C25 C26 1.409(11) .
C26 C48 1.415(13) .
C26 C27 1.466(13) .
C27 C28 1.452(13) .
C28 C49 1.418(13) .
C28 C29 1.427(12) .
C29 C52 1.419(12) .
C29 C30 1.429(11) .
C30 C31 1.440(15) .
C31 C32 1.422(10) .
C32 C53 1.405(12) .
C32 C33 1.412(11) .
C33 C56 1.394(13) .
C33 C34 1.454(12) .
C34 C35 1.443(13) .
C35 C36 1.392(10) .
C35 C57 1.413(12) .
C36 C37 1.386(11) .
C37 C59 1.419(13) .
C37 C38 1.451(13) .
C38 C39 1.441(13) .
C39 C60 1.410(13) .
C39 C40 1.432(12) .
C40 C63 1.403(11) .
C40 C41 1.408(12) .
C41 C42 1.417(18) .
C42 C43 1.427(11) .
C43 C64 1.426(11) .
C43 C44 1.428(11) .
C44 C45 1.437(13) .
C45 C66 1.344(13) .
C45 C46 1.516(15) .
C46 C47 1.362(10) .
C47 C48 1.339(12) .
C47 C68 1.532(16) .
C48 C49 1.508(14) .
C49 C50 1.321(13) .
C50 C51 1.442(12) .
C50 C69 1.504(15) .
C51 C52 1.433(12) .
C51 C71 1.471(13) .
C52 C53 1.441(16) .
C53 C54 1.439(11) .
C54 C55 1.408(11) .
C54 C72 1.473(12) .
C55 C56 1.314(12) .
C55 C74 1.513(14) .
C56 C57 1.509(14) .
C57 C58 1.347(11) .
C58 C59 1.333(12) .
C58 C75 1.516(17) .
C59 C60 1.509(15) .
C60 C61 1.316(13) .
C61 C62 1.446(12) .
C61 C76 1.490(15) .
C62 C63 1.416(12) .
C62 C78 1.464(12) .
C63 C64 1.468(15) .
C64 C65 1.408(11) .
C65 C66 1.442(12) .
C65 C79 1.465(11) .
C66 C67 1.516(14) .
C67 C68 1.373(12) .
C67 C80 1.442(14) .
C68 C69 1.367(12) .
C69 C70 1.442(14) .
C70 C71 1.376(13) .
C70 C81 1.429(12) .
C71 C72 1.326(12) .
C72 C73 1.402(13) .
C73 C82 1.411(12) .
C73 C74 1.433(14) .
C74 C75 1.367(13) .
C75 C76 1.364(13) .
C76 C77 1.431(14) .
C77 C78 1.391(13) .
C77 C82 1.413(13) .
C78 C79 1.341(12) .
C79 C80 1.406(13) .
C80 C81 1.414(12) .
C81 C82 1.49(2) .
Ni1 N1 1.954(4) .
Ni1 N3 1.958(4) .
Ni1 N2 1.970(3) 6
Ni1 N2 1.970(3) .
N1 C84 1.381(4) 6
N1 C84 1.381(4) .
N2 C86 1.373(4) .
N2 C89 1.377(4) .
N3 C91 1.375(4) .
N3 C91 1.375(4) 6
C83 C83 1.364(7) 6
C83 C84 1.439(4) .
C83 C92 1.497(4) .
C84 C85 1.377(5) .
C85 C86 1.374(4) .
C85 H85 0.9500 .
C86 C87 1.445(4) .
C87 C88 1.361(5) .
C87 C94 1.500(5) .
C88 C89 1.446(4) .
C88 C96 1.501(5) .
C89 C90 1.377(4) .
C90 C91 1.377(5) .
C90 H90 0.9500 .
C91 C100 1.452(4) .
C92 C93 1.533(5) .
C92 H92A 0.9900 .
C92 H92B 0.9900 .
C93 H93A 0.9800 .
C93 H93B 0.9800 .
C93 H93C 0.9800 .
C94 C95 1.532(5) .
C94 H94A 0.9900 .
C94 H94B 0.9900 .
C95 H95A 0.9800 .
C95 H95B 0.9800 .
C95 H95C 0.9800 .
C96 C97 1.530(6) .
C96 H96A 0.9900 .
C96 H96B 0.9900 .
C97 H97A 0.9800 .
C97 H97B 0.9800 .
C97 H97C 0.9800 .
C98 C100 1.496(5) .
C98 C99 1.529(6) .
C98 H98A 0.9900 .
C98 H98B 0.9900 .
C99 H99A 0.9800 .
C99 H99B 0.9800 .
C99 H99C 0.9800 .
C100 C100 1.348(7) 6
C101 C106 1.368(11) .
C101 C102 1.373(12) .
C101 H101 0.9500 .
C102 C103 1.371(11) .
C102 H102 0.9500 .
C103 C104 1.448(11) .
C103 H103 0.9500 .
C104 C105 1.405(14) .
C104 H104 0.9500 .
C105 C106 1.407(13) .
C105 H105 0.9500 .
C106 H106 0.9500 .
C107 Cl3 1.62(4) .
C107 Cl1 1.67(4) .
C107 Cl2 1.79(4) .
C107 H107 1.0000 .
C108 Cl4 1.64(3) .
C108 Cl6 1.73(2) .
C108 Cl5 1.83(3) .
C108 H108 1.0000 .
C109 C110 1.3900 .
C109 C114 1.3900 .
C109 H109 0.9500 .
C110 C111 1.3900 .
C110 H110 0.9500 .
C111 C112 1.3900 .
C111 H111 0.9500 .
C112 C113 1.3900 .
C112 H112 0.9500 .
C113 C114 1.3900 .
C113 H113 0.9500 .
C114 H114 0.9500 .

loop_
_geom_torsion_atom_site_label_1
_geom_torsion_atom_site_label_2
_geom_torsion_atom_site_label_3
_geom_torsion_atom_site_label_4
_geom_torsion
_geom_torsion_site_symmetry_1
_geom_torsion_site_symmetry_4
C6 C1 C2 C12 143.6(11) . .
C9 C1 C2 C12 -3.2(15) . .
C6 C1 C2 C3 3.2(17) . .
C9 C1 C2 C3 -143.6(11) . .
C12 C2 C3 C4 -140.3(10) . .
C1 C2 C3 C4 0.2(15) . .
C12 C2 C3 C15 -5.2(16) . .
C1 C2 C3 C15 135.2(11) . .
C2 C3 C4 C5 -1.4(18) . .
C15 C3 C4 C5 -143.6(14) . .
C2 C3 C4 C17 145.5(10) . .
C15 C3 C4 C17 3.2(12) . .
C3 C4 C5 C20 150.2(13) . .
C17 C4 C5 C20 6(2) . .
C3 C4 C5 C6 -1(2) . .
C17 C4 C5 C6 -144.7(14) . .
C20 C5 C6 C7 -10(2) . .
C4 C5 C6 C7 141.2(14) . .
C20 C5 C6 C1 -147.2(14) . .
C4 C5 C6 C1 4(2) . .
C2 C1 C6 C5 -5.3(17) . .
C9 C1 C6 C5 145.5(12) . .
C2 C1 C6 C7 -150.6(11) . .
C9 C1 C6 C7 0.2(11) . .
C5 C6 C7 C8 -141.9(14) . .
C1 C6 C7 C8 -1.5(13) . .
C5 C6 C7 C22 9.5(19) . .
C1 C6 C7 C22 149.9(10) . .
C22 C7 C8 C9 -140.9(13) . .
C6 C7 C8 C9 2.4(14) . .
C22 C7 C8 C25 4.7(19) . .
C6 C7 C8 C25 148.1(10) . .
C7 C8 C9 C10 145.7(10) . .
C25 C8 C9 C10 2.1(17) . .
C7 C8 C9 C1 -2.3(13) . .
C25 C8 C9 C1 -145.9(11) . .
C2 C1 C9 C8 153.5(11) . .
C6 C1 C9 C8 1.2(12) . .
C2 C1 C9 C10 7.0(17) . .
C6 C1 C9 C10 -145.2(11) . .
C8 C9 C10 C27 0.1(16) . .
C1 C9 C10 C27 142.8(13) . .
C8 C9 C10 C11 -149.3(11) . .
C1 C9 C10 C11 -6.6(15) . .
C27 C10 C11 C30 -4.5(16) . .
C9 C10 C11 C30 144.5(10) . .
C27 C10 C11 C12 -145.8(12) . .
C9 C10 C11 C12 3.2(14) . .
C1 C2 C12 C11 -0.1(15) . .
C3 C2 C12 C11 142.0(10) . .
C1 C2 C12 C13 -141.2(9) . .
C3 C2 C12 C13 0.9(14) . .
C10 C11 C12 C2 0.0(16) . .
C30 C11 C12 C2 -145.7(10) . .
C10 C11 C12 C13 147.5(10) . .
C30 C11 C12 C13 1.7(10) . .
C2 C12 C13 C14 3.2(17) . .
C11 C12 C13 C14 -145.0(14) . .
C2 C12 C13 C31 146.2(10) . .
C11 C12 C13 C31 -2.0(10) . .
C31 C13 C14 C34 0(2) . .
C12 C13 C14 C34 141.3(13) . .
C31 C13 C14 C15 -143.8(14) . .
C12 C13 C14 C15 -3(2) . .
C34 C14 C15 C16 -6(2) . .
C13 C14 C15 C16 139.8(13) . .
C34 C14 C15 C3 -147.3(12) . .
C13 C14 C15 C3 -2(2) . .
C2 C3 C15 C16 -141.5(11) . .
C4 C3 C15 C16 -3.6(12) . .
C2 C3 C15 C14 6(2) . .
C4 C3 C15 C14 143.8(14) . .
C14 C15 C16 C17 -143.2(14) . .
C3 C15 C16 C17 2.7(12) . .
C14 C15 C16 C36 8.4(18) . .
C3 C15 C16 C36 154.3(8) . .
C15 C16 C17 C18 149.8(10) . .
C36 C16 C17 C18 -1.3(13) . .
C15 C16 C17 C4 -0.7(11) . .
C36 C16 C17 C4 -151.8(9) . .
C5 C4 C17 C16 149.1(12) . .
C3 C4 C17 C16 -1.6(11) . .
C5 C4 C17 C18 -1.3(16) . .
C3 C4 C17 C18 -151.9(11) . .
C16 C17 C18 C19 -149.8(10) . .
C4 C17 C18 C19 -4.5(15) . .
C16 C17 C18 C38 3.6(16) . .
C4 C17 C18 C38 148.9(12) . .
C38 C18 C19 C41 -8(2) . .
C17 C18 C19 C41 143.8(12) . .
C38 C18 C19 C20 -146.8(11) . .
C17 C18 C19 C20 5.0(18) . .
C4 C5 C20 C19 -6.0(16) . .
C6 C5 C20 C19 145.2(14) . .
C4 C5 C20 C21 -146.3(12) . .
C6 C5 C20 C21 4.9(19) . .
C18 C19 C20 C5 0.1(13) . .
C41 C19 C20 C5 -143.9(15) . .
C18 C19 C20 C21 146.3(11) . .
C41 C19 C20 C21 2.3(13) . .
C5 C20 C21 C22 -1.0(14) . .
C19 C20 C21 C22 -149.1(10) . .
C5 C20 C21 C42 145.5(12) . .
C19 C20 C21 C42 -2.5(10) . .
C42 C21 C22 C23 3.2(14) . .
C20 C21 C22 C23 145.8(8) . .
C42 C21 C22 C7 -141.4(9) . .
C20 C21 C22 C7 1.2(14) . .
C8 C7 C22 C23 -10.2(17) . .
C6 C7 C22 C23 -152.8(10) . .
C8 C7 C22 C21 137.6(14) . .
C6 C7 C22 C21 -5.0(16) . .
C21 C22 C23 C44 0.4(12) . .
C7 C22 C23 C44 150.2(8) . .
C21 C22 C23 C24 -143.0(11) . .
C7 C22 C23 C24 6.8(13) . .
C22 C23 C24 C25 1.0(17) . .
C44 C23 C24 C25 -144.9(11) . .
C22 C23 C24 C46 145.3(10) . .
C44 C23 C24 C46 -0.5(10) . .
C46 C24 C25 C26 -0.1(16) . .
C23 C24 C25 C26 142.2(13) . .
C46 C24 C25 C8 -149.4(10) . .
C23 C24 C25 C8 -7.1(16) . .
C9 C8 C25 C26 -4.1(17) . .
C7 C8 C25 C26 -145.8(12) . .
C9 C8 C25 C24 146.1(12) . .
C7 C8 C25 C24 4.4(15) . .
C24 C25 C26 C48 2(2) . .
C8 C25 C26 C48 150.1(14) . .
C24 C25 C26 C27 -144.3(14) . .
C8 C25 C26 C27 3.7(19) . .
C11 C10 C27 C28 1.3(19) . .
C9 C10 C27 C28 -146.0(12) . .
C11 C10 C27 C26 146.9(14) . .
C9 C10 C27 C26 0(2) . .
C25 C26 C27 C10 -2(2) . .
C48 C26 C27 C10 -149.8(15) . .
C25 C26 C27 C28 146.5(13) . .
C48 C26 C27 C28 -2(2) . .
C10 C27 C28 C49 151.6(13) . .
C26 C27 C28 C49 2.3(16) . .
C10 C27 C28 C29 4(2) . .
C26 C27 C28 C29 -145.8(13) . .
C49 C28 C29 C52 7.5(18) . .
C27 C28 C29 C52 145.5(13) . .
C49 C28 C29 C30 -142.9(13) . .
C27 C28 C29 C30 -4.9(18) . .
C52 C29 C30 C11 -145.7(12) . .
C28 C29 C30 C11 1.6(15) . .
C52 C29 C30 C31 1.9(16) . .
C28 C29 C30 C31 149.2(11) . .
C10 C11 C30 C29 3.0(16) . .
C12 C11 C30 C29 149.3(9) . .
C10 C11 C30 C31 -147.2(10) . .
C12 C11 C30 C31 -1.0(13) . .
C14 C13 C31 C32 3.2(19) . .
C12 C13 C31 C32 -142.7(12) . .
C14 C13 C31 C30 147.4(13) . .
C12 C13 C31 C30 1.5(12) . .
C29 C30 C31 C13 -150.8(10) . .
C11 C30 C31 C13 -0.3(13) . .
C29 C30 C31 C32 -2.2(16) . .
C11 C30 C31 C32 148.3(11) . .
C13 C31 C32 C53 146.1(12) . .
C30 C31 C32 C53 4.2(18) . .
C13 C31 C32 C33 -7.4(18) . .
C30 C31 C32 C33 -149.2(10) . .
C53 C32 C33 C56 -5.3(15) . .
C31 C32 C33 C56 150.9(10) . .
C53 C32 C33 C34 -148.2(11) . .
C31 C32 C33 C34 8.0(15) . .
C13 C14 C34 C35 -145.5(14) . .
C15 C14 C34 C35 -2(2) . .
C13 C14 C34 C33 1(2) . .
C15 C14 C34 C33 145.0(13) . .
C56 C33 C34 C14 -154.4(13) . .
C32 C33 C34 C14 -5.6(17) . .
C56 C33 C34 C35 -3.6(10) . .
C32 C33 C34 C35 145.1(9) . .
C14 C34 C35 C36 7.2(16) . .
C33 C34 C35 C36 -144.1(9) . .
C14 C34 C35 C57 153.0(13) . .
C33 C34 C35 C57 1.7(9) . .
C57 C35 C36 C37 -0.1(14) . .
C34 C35 C36 C37 142.9(11) . .
C57 C35 C36 C16 -147.6(8) . .
C34 C35 C36 C16 -4.6(12) . .
C15 C16 C36 C37 -151.3(8) . .
C17 C16 C36 C37 -1.6(12) . .
C15 C16 C36 C35 -2.8(12) . .
C17 C16 C36 C35 146.8(8) . .
C35 C36 C37 C59 0(2) . .
C16 C36 C37 C59 147.2(17) . .
C35 C36 C37 C38 -145.3(11) . .
C16 C36 C37 C38 2.3(16) . .
C19 C18 C38 C39 1.2(17) . .
C17 C18 C38 C39 -150.8(11) . .
C19 C18 C38 C37 149.1(13) . .
C17 C18 C38 C37 -2.9(17) . .
C36 C37 C38 C18 0.0(19) . .
C59 C37 C38 C18 -148.2(16) . .
C36 C37 C38 C39 148.5(12) . .
C59 C37 C38 C39 0.3(18) . .
C18 C38 C39 C60 152.5(11) . .
C37 C38 C39 C60 2.4(13) . .
C18 C38 C39 C40 7.2(17) . .
C37 C38 C39 C40 -142.9(13) . .
C60 C39 C40 C63 7(2) . .
C38 C39 C40 C63 141.3(13) . .
C60 C39 C40 C41 -143.5(14) . .
C38 C39 C40 C41 -8.8(19) . .
C63 C40 C41 C42 -1.7(19) . .
C39 C40 C41 C42 148.0(13) . .
C63 C40 C41 C19 -147.8(13) . .
C39 C40 C41 C19 2.0(18) . .
C18 C19 C41 C40 6(2) . .
C20 C19 C41 C40 148.5(12) . .
C18 C19 C41 C42 -143.7(13) . .
C20 C19 C41 C42 -1.4(15) . .
C40 C41 C42 C43 -0.3(18) . .
C19 C41 C42 C43 147.7(11) . .
C40 C41 C42 C21 -148.3(12) . .
C19 C41 C42 C21 -0.2(13) . .
C22 C21 C42 C41 146.8(10) . .
C20 C21 C42 C41 1.8(11) . .
C22 C21 C42 C43 0.0(16) . .
C20 C21 C42 C43 -145.0(11) . .
C41 C42 C43 C64 1.4(15) . .
C21 C42 C43 C64 144.2(11) . .
C41 C42 C43 C44 -149.0(10) . .
C21 C42 C43 C44 -6.1(15) . .
C64 C43 C44 C45 -0.4(14) . .
C42 C43 C44 C45 148.2(9) . .
C64 C43 C44 C23 -138.3(11) . .
C42 C43 C44 C23 10.3(14) . .
C22 C23 C44 C43 -7.8(14) . .
C24 C23 C44 C43 140.7(10) . .
C22 C23 C44 C45 -149.2(8) . .
C24 C23 C44 C45 -0.7(10) . .
C43 C44 C45 C66 3.1(14) . .
C23 C44 C45 C66 149.3(10) . .
C43 C44 C45 C46 -144.6(8) . .
C23 C44 C45 C46 1.6(9) . .
C25 C24 C46 C47 1.5(16) . .
C23 C24 C46 C47 -146.2(10) . .
C25 C24 C46 C45 149.1(11) . .
C23 C24 C46 C45 1.4(9) . .
C66 C45 C46 C47 -2.8(14) . .
C44 C45 C46 C47 145.5(9) . .
C66 C45 C46 C24 -150.2(12) . .
C44 C45 C46 C24 -1.9(9) . .
C24 C46 C47 C48 -5.2(19) . .
C45 C46 C47 C48 -147.0(14) . .
C24 C46 C47 C68 142.2(12) . .
C45 C46 C47 C68 0.4(14) . .
C46 C47 C48 C26 7(2) . .
C68 C47 C48 C26 -141.4(15) . .
C46 C47 C48 C49 136.6(16) . .
C68 C47 C48 C49 -12(2) . .
C25 C26 C48 C47 -6(3) . .
C27 C26 C48 C47 142.6(15) . .
C25 C26 C48 C49 -148.1(13) . .
C27 C26 C48 C49 0.2(18) . .
C29 C28 C49 C50 -10(2) . .
C27 C28 C49 C50 -155.5(13) . .
C29 C28 C49 C48 142.7(14) . .
C27 C28 C49 C48 -2.5(17) . .
C47 C48 C49 C50 17(2) . .
C26 C48 C49 C50 155.1(14) . .
C47 C48 C49 C28 -136.3(17) . .
C26 C48 C49 C28 1.5(18) . .
C28 C49 C50 C51 3.7(19) . .
C48 C49 C50 C51 -150.6(12) . .
C28 C49 C50 C69 145.6(12) . .
C48 C49 C50 C69 -9(2) . .
C49 C50 C51 C52 4.6(19) . .
C69 C50 C51 C52 -138.1(12) . .
C49 C50 C51 C71 148.8(12) . .
C69 C50 C51 C71 6.1(13) . .
C28 C29 C52 C51 1.1(15) . .
C30 C29 C52 C51 149.2(11) . .
C28 C29 C52 C53 -151.2(11) . .
C30 C29 C52 C53 -3.1(18) . .
C50 C51 C52 C29 -7.1(18) . .
C71 C51 C52 C29 -143.2(11) . .
C50 C51 C52 C53 144.2(13) . .
C71 C51 C52 C53 8.0(18) . .
C33 C32 C53 C54 4.8(17) . .
C31 C32 C53 C54 -149.0(12) . .
C33 C32 C53 C52 148.2(11) . .
C31 C32 C53 C52 -6(2) . .
C29 C52 C53 C32 4.7(18) . .
C51 C52 C53 C32 -146.2(12) . .
C29 C52 C53 C54 151.6(11) . .
C51 C52 C53 C54 0.6(17) . .
C32 C53 C54 C55 -0.5(17) . .
C52 C53 C54 C55 -146.9(10) . .
C32 C53 C54 C72 136.6(14) . .
C52 C53 C54 C72 -9.7(17) . .
C53 C54 C55 C56 -4.0(15) . .
C72 C54 C55 C56 -151.8(9) . .
C53 C54 C55 C74 143.3(9) . .
C72 C54 C55 C74 -4.5(11) . .
C54 C55 C56 C33 3.8(14) . .
C74 C55 C56 C33 -143.2(9) . .
C54 C55 C56 C57 142.1(10) . .
C74 C55 C56 C57 -4.9(13) . .
C32 C33 C56 C55 1.1(14) . .
C34 C33 C56 C55 146.9(9) . .
C32 C33 C56 C57 -141.7(10) . .
C34 C33 C56 C57 4.1(10) . .
C36 C35 C57 C58 0.2(15) . .
C34 C35 C57 C58 -147.5(10) . .
C36 C35 C57 C56 148.3(8) . .
C34 C35 C57 C56 0.7(9) . .
C55 C56 C57 C58 2.6(15) . .
C33 C56 C57 C58 144.5(10) . .
C55 C56 C57 C35 -144.9(9) . .
C33 C56 C57 C35 -3.0(10) . .
C35 C57 C58 C59 0(2) . .
C56 C57 C58 C59 -142.2(18) . .
C35 C57 C58 C75 143.1(12) . .
C56 C57 C58 C75 0.6(17) . .
C57 C58 C59 C37 -1(3) . .
C75 C58 C59 C37 -146(2) . .
C57 C58 C59 C60 141(2) . .
C75 C58 C59 C60 -4(3) . .
C36 C37 C59 C58 1(3) . .
C38 C37 C59 C58 150(2) . .
C36 C37 C59 C60 -151.8(13) . .
C38 C37 C59 C60 -3(2) . .
C40 C39 C60 C61 -6(2) . .
C38 C39 C60 C61 -148.9(12) . .
C40 C39 C60 C59 138.5(18) . .
C38 C39 C60 C59 -4.4(18) . .
C58 C59 C60 C61 3(4) . .
C37 C59 C60 C61 150.2(15) . .
C58 C59 C60 C39 -143(2) . .
C37 C59 C60 C39 5(2) . .
C39 C60 C61 C62 0.1(19) . .
C59 C60 C61 C62 -145.7(16) . .
C39 C60 C61 C76 144.7(14) . .
C59 C60 C61 C76 -1(2) . .
C60 C61 C62 C63 6(2) . .
C76 C61 C62 C63 -139.1(17) . .
C60 C61 C62 C78 154.2(12) . .
C76 C61 C62 C78 9.5(18) . .
C41 C40 C63 C62 149.3(13) . .
C39 C40 C63 C62 -0.9(17) . .
C41 C40 C63 C64 2.6(18) . .
C39 C40 C63 C64 -147.6(11) . .
C61 C62 C63 C40 -5(2) . .
C78 C62 C63 C40 -146.1(14) . .
C61 C62 C63 C64 142.7(14) . .
C78 C62 C63 C64 2(2) . .
C42 C43 C64 C65 -148.8(10) . .
C44 C43 C64 C65 -2.3(15) . .
C42 C43 C64 C63 -0.4(15) . .
C44 C43 C64 C63 146.1(10) . .
C40 C63 C64 C65 147.7(11) . .
C62 C63 C64 C65 2.7(15) . .
C40 C63 C64 C43 -1.6(16) . .
C62 C63 C64 C43 -146.6(11) . .
C43 C64 C65 C66 2.4(14) . .
C63 C64 C65 C66 -147.7(10) . .
C43 C64 C65 C79 144.8(12) . .
C63 C64 C65 C79 -5.3(15) . .
C44 C45 C66 C65 -3.1(17) . .
C46 C45 C66 C65 141.9(10) . .
C44 C45 C66 C67 -141.8(12) . .
C46 C45 C66 C67 3.2(18) . .
C64 C65 C66 C45 0.2(16) . .
C79 C65 C66 C45 -149.0(12) . .
C64 C65 C66 C67 142.7(11) . .
C79 C65 C66 C67 -6.6(13) . .
C45 C66 C67 C68 -1(2) . .
C65 C66 C67 C68 -145.6(14) . .
C45 C66 C67 C80 151.4(11) . .
C65 C66 C67 C80 7.1(16) . .
C80 C67 C68 C69 2(2) . .
C66 C67 C68 C69 149.8(13) . .
C80 C67 C68 C47 -149.1(13) . .
C66 C67 C68 C47 -1(2) . .
C48 C47 C68 C69 -0.3(17) . .
C46 C47 C68 C69 -149.9(10) . .
C48 C47 C68 C67 151.1(10) . .
C46 C47 C68 C67 1.4(17) . .
C67 C68 C69 C70 -9.2(19) . .
C47 C68 C69 C70 141.9(12) . .
C67 C68 C69 C50 -143.8(15) . .
C47 C68 C69 C50 7.4(18) . .
C49 C50 C69 C68 -2(2) . .
C51 C50 C69 C68 139.6(12) . .
C49 C50 C69 C70 -144.0(15) . .
C51 C50 C69 C70 -2.0(13) . .
C68 C69 C70 C71 -147.5(12) . .
C50 C69 C70 C71 -3.6(13) . .
C68 C69 C70 C81 11.9(19) . .
C50 C69 C70 C81 155.9(14) . .
C81 C70 C71 C72 -2(2) . .
C69 C70 C71 C72 154.9(11) . .
C81 C70 C71 C51 -149.0(13) . .
C69 C70 C71 C51 8.2(15) . .
C52 C51 C71 C72 -8.6(15) . .
C50 C51 C71 C72 -154.8(10) . .
C52 C51 C71 C70 137.7(13) . .
C50 C51 C71 C70 -8.5(13) . .
C70 C71 C72 C73 -0.9(17) . .
C51 C71 C72 C73 144.4(11) . .
C70 C71 C72 C54 -145.0(11) . .
C51 C71 C72 C54 0.3(13) . .
C55 C54 C72 C71 152.2(9) . .
C53 C54 C72 C71 9.6(16) . .
C55 C54 C72 C73 5.1(11) . .
C53 C54 C72 C73 -137.5(10) . .
C71 C72 C73 C82 1.2(19) . .
C54 C72 C73 C82 146.1(12) . .
C71 C72 C73 C74 -149.0(11) . .
C54 C72 C73 C74 -4.0(14) . .
C72 C73 C74 C75 149.7(13) . .
C82 C73 C74 C75 -2(2) . .
C72 C73 C74 C55 1.0(13) . .
C82 C73 C74 C55 -150.4(12) . .
C56 C55 C74 C75 5.0(17) . .
C54 C55 C74 C75 -144.5(13) . .
C56 C55 C74 C73 151.9(10) . .
C54 C55 C74 C73 2.4(13) . .
C73 C74 C75 C76 0(2) . .
C55 C74 C75 C76 140.7(15) . .
C73 C74 C75 C58 -142.9(13) . .
C55 C74 C75 C58 -2(2) . .
C59 C58 C75 C76 3(2) . .
C57 C58 C75 C76 -142.8(15) . .
C59 C58 C75 C74 145.4(17) . .
C57 C58 C75 C74 -0.7(19) . .
C74 C75 C76 C77 2(3) . .
C58 C75 C76 C77 144.4(17) . .
C74 C75 C76 C61 -144.8(17) . .
C58 C75 C76 C61 -3(3) . .
C60 C61 C76 C75 2(3) . .
C62 C61 C76 C75 145.8(19) . .
C60 C61 C76 C77 -152.4(14) . .
C62 C61 C76 C77 -8(2) . .
C75 C76 C77 C78 -150.9(19) . .
C61 C76 C77 C78 3.0(19) . .
C75 C76 C77 C82 -3(3) . .
C61 C76 C77 C82 151.3(14) . .
C82 C77 C78 C79 5(2) . .
C76 C77 C78 C79 149.9(15) . .
C82 C77 C78 C62 -141.8(15) . .
C76 C77 C78 C62 2.8(19) . .
C63 C62 C78 C79 -4(2) . .
C61 C62 C78 C79 -154.8(11) . .
C63 C62 C78 C77 143.8(14) . .
C61 C62 C78 C77 -7.2(15) . .
C77 C78 C79 C80 -2.0(19) . .
C62 C78 C79 C80 144.1(13) . .
C77 C78 C79 C65 -144.6(12) . .
C62 C78 C79 C65 1.4(17) . .
C64 C65 C79 C78 3.2(18) . .
C66 C65 C79 C78 149.6(11) . .
C64 C65 C79 C80 -142.5(11) . .
C66 C65 C79 C80 3.8(14) . .
C78 C79 C80 C81 -3(2) . .
C65 C79 C80 C81 142.4(11) . .
C78 C79 C80 C67 -144.4(14) . .
C65 C79 C80 C67 0.7(16) . .
C68 C67 C80 C79 147.7(15) . .
C66 C67 C80 C79 -4.8(17) . .
C68 C67 C80 C81 3(2) . .
C66 C67 C80 C81 -149.5(12) . .
C79 C80 C81 C70 -139.0(14) . .
C67 C80 C81 C70 -0.2(18) . .
C79 C80 C81 C82 4.1(17) . .
C67 C80 C81 C82 142.9(12) . .
C71 C70 C81 C80 148.6(14) . .
C69 C70 C81 C80 -6.9(19) . .
C71 C70 C81 C82 4.7(19) . .
C69 C70 C81 C82 -150.8(11) . .
C72 C73 C82 C77 -145.6(14) . .
C74 C73 C82 C77 1(2) . .
C72 C73 C82 C81 1.5(19) . .
C74 C73 C82 C81 148.6(12) . .
C78 C77 C82 C73 143.7(14) . .
C76 C77 C82 C73 0(2) . .
C78 C77 C82 C81 -4(2) . .
C76 C77 C82 C81 -146.9(13) . .
C80 C81 C82 C73 -149.4(12) . .
C70 C81 C82 C73 -3.9(16) . .
C80 C81 C82 C77 -1.0(16) . .
C70 C81 C82 C77 144.4(13) . .
N3 Ni1 N1 C84 -88.3(3) . 6
N2 Ni1 N1 C84 0.4(3) 6 6
N2 Ni1 N1 C84 -177.1(3) . 6
N3 Ni1 N1 C84 88.3(3) . .
N2 Ni1 N1 C84 177.1(3) 6 .
N2 Ni1 N1 C84 -0.4(3) . .
N1 Ni1 N2 C86 -0.2(3) . .
N3 Ni1 N2 C86 -177.0(3) . .
N2 Ni1 N2 C86 -86(4) 6 .
N1 Ni1 N2 C89 177.1(3) . .
N3 Ni1 N2 C89 0.3(3) . .
N2 Ni1 N2 C89 92(4) 6 .
N1 Ni1 N3 C91 -88.0(3) . .
N2 Ni1 N3 C91 -176.7(3) 6 .
N2 Ni1 N3 C91 0.8(3) . .
N1 Ni1 N3 C91 88.0(3) . 6
N2 Ni1 N3 C91 -0.8(3) 6 6
N2 Ni1 N3 C91 176.7(3) . 6
C84 N1 C84 C85 179.03(19) 6 .
Ni1 N1 C84 C85 1.7(5) . .
C84 N1 C84 C83 0.9(4) 6 .
Ni1 N1 C84 C83 -176.4(2) . .
C83 C83 C84 C85 -178.7(3) 6 .
C92 C83 C84 C85 -3.4(5) . .
C83 C83 C84 N1 -0.6(3) 6 .
C92 C83 C84 N1 174.7(3) . .
N1 C84 C85 C86 -2.5(5) . .
C83 C84 C85 C86 175.4(3) . .
C89 N2 C86 C85 -178.3(3) . .
Ni1 N2 C86 C85 -0.5(4) . .
C89 N2 C86 C87 0.1(3) . .
Ni1 N2 C86 C87 177.9(2) . .
C84 C85 C86 N2 1.8(5) . .
C84 C85 C86 C87 -176.4(3) . .
N2 C86 C87 C88 -0.4(4) . .
C85 C86 C87 C88 178.0(3) . .
N2 C86 C87 C94 -178.7(3) . .
C85 C86 C87 C94 -0.2(5) . .
C86 C87 C88 C89 0.5(4) . .
C94 C87 C88 C89 178.7(3) . .
C86 C87 C88 C96 -176.7(3) . .
C94 C87 C88 C96 1.5(6) . .
C86 N2 C89 C90 178.2(3) . .
Ni1 N2 C89 C90 0.4(4) . .
C86 N2 C89 C88 0.2(3) . .
Ni1 N2 C89 C88 -177.6(2) . .
C87 C88 C89 N2 -0.5(4) . .
C96 C88 C89 N2 176.8(3) . .
C87 C88 C89 C90 -178.5(3) . .
C96 C88 C89 C90 -1.2(5) . .
N2 C89 C90 C91 -2.4(5) . .
C88 C89 C90 C91 175.4(3) . .
C91 N3 C91 C90 -179.5(2) 6 .
Ni1 N3 C91 C90 -2.8(5) . .
C91 N3 C91 C100 -1.3(5) 6 .
Ni1 N3 C91 C100 175.3(3) . .
C89 C90 C91 N3 3.7(5) . .
C89 C90 C91 C100 -174.3(3) . .
C83 C83 C92 C93 94.7(3) 6 .
C84 C83 C92 C93 -79.6(4) . .
C88 C87 C94 C95 -100.1(4) . .
C86 C87 C94 C95 77.7(4) . .
C87 C88 C96 C97 99.6(4) . .
C89 C88 C96 C97 -77.1(4) . .
N3 C91 C100 C100 0.8(3) . 6
C90 C91 C100 C100 179.0(3) . 6
N3 C91 C100 C98 -176.2(3) . .
C90 C91 C100 C98 2.0(5) . .
C99 C98 C100 C100 -102.3(3) . 6
C99 C98 C100 C91 74.1(4) . .
C106 C101 C102 C103 0.0 . .
C101 C102 C103 C104 0.0 . .
C102 C103 C104 C105 0.000(1) . .
C103 C104 C105 C106 0.000(1) . .
C102 C101 C106 C105 0.000(1) . .
C104 C105 C106 C101 0.000(1) . .
C114 C109 C110 C111 0.0 . .
C109 C110 C111 C112 0.0 . .
C110 C111 C112 C113 0.0 . .
C111 C112 C113 C114 0.0 . .
C112 C113 C114 C109 0.0 . .
C110 C109 C114 C113 0.0 . .
